data_2300001
loop_
_publ_author_name
'Nattamai S. P. Bhuvanesh'
'Joseph H. Reibenspies'
'Peter L. Lee'
'Yuegang Zhang'

_publ_section_title
;
 A novel strategy for <i>ab initio</i> structure determination using
 micro-powder X-ray diffraction: structure solution and refinement of
 3-bromophenylboronic acid and tris(4-bromophenyl)boroxine
;
_journal_issue 4
_journal_name_full 'Journal of Applied Crystallography'
_journal_page_first 632
_journal_page_last 638
_journal_paper_doi 10.1107/S0021889805015827
_journal_volume 38
_journal_year 2005
_chemical_formula_iupac 'Br (C6 H4)3 (B O)3'
_chemical_formula_moiety 'H12 O3 B3 C18 Br3'
_chemical_formula_structural '(Br (C6 H4) B O)3'
_chemical_formula_sum 'C18 H12 B3 Br3 O3'
_chemical_formula_weight 548.31
_chemical_name_systematic
;
Tris(4-bromophenyl)boroxine
;
_space_group_IT_number 62
_symmetry_cell_setting orthorhombic
_symmetry_space_group_name_Hall '-P 2ac 2n'
_symmetry_space_group_name_H-M 'P n m a'
_cell_angle_alpha 90.000
_cell_angle_beta 90.000
_cell_angle_gamma 90.000
_cell_formula_units_Z 4
_cell_length_a 18.9289(6)
_cell_length_b 21.8872(6)
_cell_length_c 4.8842(2)
_cell_measurement_temperature 295
_cell_volume 2023.53(12)
_computing_cell_refinement 'CRYSFIRE, CHEKCELL'
_computing_data_collection MAR
_computing_data_reduction FIT-2D
_computing_molecular_graphics DIAMOND
_computing_structure_refinement TOPAS
_computing_structure_solution 'DASH & FOX'
_diffrn_ambient_temperature 295
_diffrn_measurement_device_type 1-BM
_diffrn_radiation_monochromator 'PSL Si(111)'
_exptl_absorpt_coefficient_mu 41.8
_exptl_crystal_density_diffrn 1.80
_exptl_crystal_density_method 'not measured'
_refine_ls_extinction_method none
_refine_ls_hydrogen_treatment noref
_refine_ls_number_parameters 29
_refine_ls_shift/su_max .01
_cod_data_source_file aj5037.cif
_cod_data_source_block T4BPB
_cod_original_cell_volume 2023.50(10)
_cod_original_sg_symbol_Hall -P_2ac_2n
_cod_database_code 2300001

loop_
_symmetry_equiv_pos_as_xyz
'x, y, z'
'-x+1/2, -y, z+1/2'
'x+1/2, -y+1/2, -z+1/2'
'-x, y+1/2, -z'
'-x, -y, -z'
'x+1/2, y, -z+1/2'
'-x+1/2, y+1/2, z+1/2'
'x, -y+1/2, z'

loop_
_atom_site_label
_atom_site_fract_x
_atom_site_fract_y
_atom_site_fract_z
_atom_site_U_iso_or_equiv
_atom_site_thermal_displace_type
_atom_site_occupancy
_atom_site_type_symbol
B2 0.4237 0.3011 0.4344 1 Biso 0.500 B
C3 0.4026 0.3650 0.5399 1 Biso 0.500 C
C4 0.3535 0.3699 0.7503 1 Biso 0.500 C
C5 0.3349 0.4270 0.8492 1 Biso 0.500 C
C6 0.3655 0.4790 0.7397 1 Biso 0.500 C
Br7 0.3401 0.5572 0.8753 1 Biso 0.500 Br
C8 0.4335 0.4171 0.4317 1 Biso 0.500 C
C9 0.4147 0.4739 0.5309 1 Biso 0.500 C
B10 0.4193 0.2014 0.4421 1 Biso 0.500 B
C11 0.3934 0.1405 0.5651 1 Biso 0.500 C
C12 0.3439 0.1406 0.7749 1 Biso 0.500 C
C13 0.3207 0.0858 0.8855 1 Biso 0.500 C
C14 0.3468 0.0310 0.7869 1 Biso 0.500 C
Br15 0.3150 0.9560 0.9383 1 Biso 0.500 Br
C16 0.4197 0.0856 0.4665 1 Biso 0.500 C
C17 0.3965 0.0310 0.5769 1 Biso 0.500 C
O18 0.4725 0.2962 0.2240 1 Biso 0.500 O
O19 0.4686 0.2013 0.2338 1 Biso 0.500 O
B20 0.5056 0.2480 0.1048 1 Biso 0.500 B
C21 0.5654 0.2451 0.8908 1 Biso 0.500 C
C22 0.5940 0.1883 0.8194 1 Biso 0.500 C
C23 0.6476 0.1852 0.6273 1 Biso 0.500 C
C24 0.6728 0.2378 0.5066 1 Biso 0.500 C
Br25 0.7463 0.2341 0.2431 1 Biso 0.500 Br
C26 0.5995 0.2986 0.8058 1 Biso 0.500 C
C27 0.6531 0.2964 0.6136 1 Biso 0.500 C
O28 0.3932 0.2538 0.5406 1 Biso 0.500 O

loop_
_atom_type_symbol
_atom_type_description
_atom_type_scat_dispersion_real
_atom_type_scat_dispersion_imag
_atom_type_scat_source
Br Br 0.059 1.959 'Obtained from FPRIME incorporated in WINGX'
O O 0.008 0.004 'Obtained from FPRIME incorporated in WINGX'
C C 0.002 0.001 'Obtained from FPRIME incorporated in WINGX'
B B 0.001 0.000 'Obtained from FPRIME incorporated in WINGX'

loop_
_diffrn_radiation_type
_diffrn_radiation_wavelength
synchrotron 0.619383

loop_
_geom_angle_atom_site_label_1
_geom_angle_atom_site_label_2
_geom_angle_atom_site_label_3
_geom_angle
O28 B2 O18 122.19
O28 B2 C3 118.4
O18 B2 C3 119.37
C8 C3 C4 120.03
C8 C3 B2 120.57
C4 C3 B2 119.38
C5 C4 C3 119.85
C6 C5 C4 120.02
C5 C6 C9 119.96
C5 C6 Br7 120.01
C9 C6 Br7 120.03
C9 C8 C3 119.93
C8 C9 C6 120.21
O28 B10 O19 121.11
O28 B10 C11 118.86
O19 B10 C11 120.02
C16 C11 C12 119.95
C16 C11 B10 120.02
C12 C11 B10 120.03
C13 C12 C11 120.03
C14 C13 C12 120.03
C13 C14 C17 120.03
C17 C16 C11 119.99
C16 C17 C14 120.19
B20 O18 B2 133.29
B10 O19 B20 132.34
O18 B20 O19 98.25
C22 C21 C26 119.42
C23 C22 C21 119.7
C24 C23 C22 120.22
C23 C24 C27 120.07
C23 C24 Br25 120.58
C27 C24 Br25 118.35
C27 C26 C21 120.51
C26 C27 C24 118.02
B2 O28 B10 112.09

loop_
_geom_bond_atom_site_label_1
_geom_bond_atom_site_label_2
_geom_bond_site_symmetry_2
_geom_bond_distance
_geom_bond_publ_flag
B2 O28 . 1.295 ?
B2 O18 . 1.386 ?
B2 C3 . 1.543 ?
C3 C8 . 1.386 ?
C3 C4 . 1.389 ?
C4 C5 . 1.386 ?
C5 C6 . 1.385 ?
C6 C9 . 1.386 ?
C6 Br7 . 1.898 ?
C8 C9 . 1.382 ?
B10 O28 . 1.338 ?
B10 O19 . 1.380 ?
B10 C11 . 1.543 ?
C11 C16 . 1.386 ?
C11 C12 . 1.389 ?
C12 C13 . 1.386 ?
C13 C14 . 1.385 ?
C14 C17 . 1.391 ?
C16 C17 . 1.382 ?
O18 B20 . 1.358 ?
O19 B20 . 1.391 ?
C21 C22 . 1.400 ?
C21 C26 . 1.400 ?
C22 C23 . 1.384 ?
C23 C24 . 1.377 ?
C24 C27 . 1.434 ?
C24 Br25 . 1.897 ?
C26 C27 . 1.384 ?
